data_7118852
loop_
_publ_author_name
'Fan, Liwen'
'Wang, Tao'
'Tian, Ying'
'Xiong, Fei'
'Wu, Simei'
'Liang, Qingjin'
'Zhao, Junfeng'

_publ_section_title
;
 Copper-catalyzed oxidative coupling between quinazoline 3-oxides and
 unactivated aldehydes: an efficient approach to functionalized
 quinazolines.
;
_journal_issue 31
_journal_name_full 'Chemical communications (Cambridge, England)'
_journal_page_first 5375
_journal_page_last 5378
_journal_paper_doi 10.1039/c6cc00946h
_journal_volume 52
_journal_year 2016
_chemical_formula_sum 'C15 H10 N2 O2'
_chemical_formula_weight 250.25
_chemical_name_systematic
; 
 ? 
;
_space_group_IT_number 15
_symmetry_cell_setting monoclinic
_symmetry_space_group_name_Hall '-C 2yc'
_symmetry_space_group_name_H-M 'C 1 2/c 1'
_atom_sites_solution_hydrogens geom
_atom_sites_solution_primary direct
_atom_sites_solution_secondary difmap
_audit_creation_method SHELXL-97
_audit_update_record
;
2016-01-27 deposited with the CCDC.
2016-02-29 downloaded from the CCDC.
;
_cell_angle_alpha 90.00
_cell_angle_beta 130.4330(10)
_cell_angle_gamma 90.00
_cell_formula_units_Z 8
_cell_length_a 19.7366(15)
_cell_length_b 11.0069(8)
_cell_length_c 14.8933(11)
_cell_measurement_reflns_used 2513
_cell_measurement_temperature 296(2)
_cell_measurement_theta_max 26.93
_cell_measurement_theta_min 2.29
_cell_volume 2462.7(3)
_computing_cell_refinement 'Bruker SMART'
_computing_data_collection 'Bruker SMART'
_computing_data_reduction 'Bruker SAINT'
_computing_molecular_graphics 'Bruker SHELXTL'
_computing_publication_material 'Bruker SHELXTL'
_computing_structure_refinement 'SHELXL-97 (Sheldrick, 1997)'
_computing_structure_solution 'SHELXS-97 (Sheldrick, 1990)'
_diffrn_ambient_temperature 296(2)
_diffrn_measured_fraction_theta_full 0.979
_diffrn_measured_fraction_theta_max 0.979
_diffrn_measurement_device_type 'CCD area detector'
_diffrn_measurement_method 'phi and omega scans'
_diffrn_radiation_monochromator graphite
_diffrn_radiation_source 'fine-focus sealed tube'
_diffrn_radiation_type MoK\a
_diffrn_radiation_wavelength 0.71073
_diffrn_reflns_av_R_equivalents 0.0199
_diffrn_reflns_av_sigmaI/netI 0.0252
_diffrn_reflns_limit_h_max 24
_diffrn_reflns_limit_h_min -25
_diffrn_reflns_limit_k_max 12
_diffrn_reflns_limit_k_min -13
_diffrn_reflns_limit_l_max 16
_diffrn_reflns_limit_l_min -19
_diffrn_reflns_number 7399
_diffrn_reflns_theta_full 27.64
_diffrn_reflns_theta_max 27.64
_diffrn_reflns_theta_min 2.31
_exptl_absorpt_coefficient_mu 0.092
_exptl_absorpt_correction_type none
_exptl_crystal_density_diffrn 1.350
_exptl_crystal_density_meas 0
_exptl_crystal_density_method 'not measured'
_exptl_crystal_F_000 1040
_refine_diff_density_max 0.217
_refine_diff_density_min -0.232
_refine_diff_density_rms 0.047
_refine_ls_extinction_method none
_refine_ls_goodness_of_fit_ref 1.046
_refine_ls_hydrogen_treatment mixed
_refine_ls_matrix_type full
_refine_ls_number_parameters 172
_refine_ls_number_reflns 2817
_refine_ls_number_restraints 0
_refine_ls_restrained_S_all 1.046
_refine_ls_R_factor_all 0.0621
_refine_ls_R_factor_gt 0.0443
_refine_ls_shift/su_max 0.000
_refine_ls_shift/su_mean 0.000
_refine_ls_structure_factor_coef Fsqd
_refine_ls_weighting_details 'calc w=1/[\s^2^(Fo^2^)+(0.0757P)^2^+0.4980P] where P=(Fo^2^+2Fc^2^)/3'
_refine_ls_weighting_scheme calc
_refine_ls_wR_factor_gt 0.1258
_refine_ls_wR_factor_ref 0.1394
_reflns_number_gt 2075
_reflns_number_total 2817
_reflns_threshold_expression >2sigma(I)
_cod_data_source_file c6cc00946h2.cif
_cod_data_source_block l
_cod_depositor_comments
;
The following automatic conversions were performed:

'_symmetry_cell_setting' value 'Monoclinic' changed to 'monoclinic'
according to
/usr/data/users/saulius/crontab/automatic-downloads/rss-feeds/RSC/lib/dictionaries/cif_core.dic
dictionary named 'cif_core.dic' version 2.4.2 from 2011-04-26.

Automatic conversion script
Id: cif_fix_values 4268 2015-11-12 08:31:59Z antanas 

 Adding full bibliography for 7118852--7118853.cif.
;
_cod_original_sg_symbol_H-M C2/c
_cod_database_code 7118852

loop_
_symmetry_equiv_pos_as_xyz
'x, y, z'
'-x, y, -z+1/2'
'x+1/2, y+1/2, z'
'-x+1/2, y+1/2, -z+1/2'
'-x, -y, -z'
'x, -y, z-1/2'
'-x+1/2, -y+1/2, -z'
'x+1/2, -y+1/2, z-1/2'

loop_
_atom_site_label
_atom_site_type_symbol
_atom_site_fract_x
_atom_site_fract_y
_atom_site_fract_z
_atom_site_U_iso_or_equiv
_atom_site_adp_type
_atom_site_occupancy
_atom_site_symmetry_multiplicity
_atom_site_calc_flag
_atom_site_refinement_flags
C1 C 0.10888(9) 0.32585(12) 0.18561(12) 0.0412(3) Uani 1 1 d .
N1 N 0.18684(8) 0.37981(11) 0.26628(11) 0.0479(3) Uani 1 1 d .
O1 O 0.26167(7) 0.32094(10) 0.32497(12) 0.0702(4) Uani 1 1 d .
C8 C 0.02957(9) 0.39280(12) 0.12668(11) 0.0391(3) Uani 1 1 d .
C3 C 0.03712(9) 0.51675(12) 0.15743(12) 0.0417(3) Uani 1 1 d .
N2 N 0.11913(8) 0.56941(11) 0.23950(11) 0.0506(3) Uani 1 1 d .
C2 C 0.18863(10) 0.50337(13) 0.28862(14) 0.0531(4) Uani 1 1 d .
H2B H 0.2439 0.5403 0.3427 0.064 Uiso 1 1 calc R
C4 C -0.03961(11) 0.58713(15) 0.10226(15) 0.0558(4) Uani 1 1 d .
H4A H -0.0349 0.6687 0.1218 0.067 Uiso 1 1 calc R
C21 C 0.11652(9) 0.10029(12) 0.23459(12) 0.0412(3) Uani 1 1 d .
C7 C -0.05582(10) 0.34301(14) 0.04027(13) 0.0514(4) Uani 1 1 d .
H7A H -0.0621 0.2620 0.0183 0.062 Uiso 1 1 calc R
C10 C 0.11806(11) -0.02182(13) 0.21171(16) 0.0548(4) Uani 1 1 d .
H10A H 0.1156 -0.0438 0.1493 0.066 Uiso 1 1 calc R
C9 C 0.11258(10) 0.19348(13) 0.16048(13) 0.0487(4) Uani 1 1 d .
C5 C -0.12109(11) 0.53608(17) 0.02002(17) 0.0641(5) Uani 1 1 d .
H5A H -0.1720 0.5830 -0.0160 0.077 Uiso 1 1 calc R
C14 C 0.11933(10) 0.13141(14) 0.32698(13) 0.0489(4) Uani 1 1 d .
H14A H 0.1187 0.2128 0.3432 0.059 Uiso 1 1 calc R
C6 C -0.12917(11) 0.41391(18) -0.01094(15) 0.0623(5) Uani 1 1 d .
H6A H -0.1855 0.3805 -0.0674 0.075 Uiso 1 1 calc R
O2 O 0.11094(12) 0.17059(11) 0.07968(13) 0.0859(5) Uani 1 1 d .
C12 C 0.12529(12) -0.07787(16) 0.37215(17) 0.0671(5) Uani 1 1 d .
H12A H 0.1281 -0.1378 0.4185 0.080 Uiso 1 1 calc R
C13 C 0.12313(12) 0.04199(16) 0.39509(16) 0.0622(5) Uani 1 1 d .
H13A H 0.1242 0.0631 0.4565 0.075 Uiso 1 1 calc R
C11 C 0.12331(12) -0.11027(15) 0.28183(18) 0.0666(5) Uani 1 1 d .
H11A H 0.1255 -0.1918 0.2676 0.080 Uiso 1 1 calc R

loop_
_atom_site_aniso_label
_atom_site_aniso_U_11
_atom_site_aniso_U_22
_atom_site_aniso_U_33
_atom_site_aniso_U_23
_atom_site_aniso_U_13
_atom_site_aniso_U_12
C1 0.0489(8) 0.0341(7) 0.0471(8) 0.0034(6) 0.0339(7) 0.0008(6)
N1 0.0428(7) 0.0419(7) 0.0540(7) 0.0092(5) 0.0292(6) 0.0049(5)
O1 0.0462(6) 0.0598(7) 0.0898(9) 0.0196(6) 0.0375(6) 0.0144(5)
C8 0.0445(7) 0.0359(7) 0.0406(7) 0.0021(5) 0.0292(6) -0.0010(5)
C3 0.0470(8) 0.0367(7) 0.0432(7) 0.0027(5) 0.0300(7) 0.0012(5)
N2 0.0517(7) 0.0367(6) 0.0523(7) -0.0021(5) 0.0288(6) -0.0030(5)
C2 0.0464(8) 0.0409(8) 0.0545(9) -0.0002(6) 0.0249(7) -0.0071(6)
C4 0.0592(10) 0.0470(9) 0.0622(10) 0.0076(7) 0.0398(8) 0.0130(7)
C21 0.0411(7) 0.0324(7) 0.0502(8) -0.0007(5) 0.0296(6) 0.0009(5)
C7 0.0510(9) 0.0494(8) 0.0516(9) -0.0035(7) 0.0323(8) -0.0095(7)
C10 0.0636(10) 0.0369(8) 0.0681(10) -0.0075(7) 0.0446(9) -0.0035(7)
C9 0.0613(9) 0.0399(8) 0.0542(9) 0.0005(6) 0.0417(8) 0.0054(6)
C5 0.0490(9) 0.0735(12) 0.0677(11) 0.0152(9) 0.0368(9) 0.0163(8)
C14 0.0545(9) 0.0420(8) 0.0532(9) 0.0024(6) 0.0362(8) 0.0052(6)
C6 0.0411(8) 0.0779(12) 0.0569(10) 0.0008(8) 0.0269(8) -0.0082(8)
O2 0.1579(14) 0.0548(7) 0.0927(10) 0.0096(6) 0.1027(11) 0.0206(8)
C12 0.0684(11) 0.0532(10) 0.0800(13) 0.0194(9) 0.0484(11) 0.0007(8)
C13 0.0697(11) 0.0646(11) 0.0598(10) 0.0140(8) 0.0453(9) 0.0094(8)
C11 0.0700(11) 0.0330(8) 0.0915(13) 0.0007(8) 0.0499(11) -0.0053(7)

loop_
_atom_type_symbol
_atom_type_description
_atom_type_scat_dispersion_real
_atom_type_scat_dispersion_imag
_atom_type_scat_source
C C 0.0033 0.0016 'International Tables Vol C Tables 4.2.6.8 and 6.1.1.4'
H H 0.0000 0.0000 'International Tables Vol C Tables 4.2.6.8 and 6.1.1.4'
N N 0.0061 0.0033 'International Tables Vol C Tables 4.2.6.8 and 6.1.1.4'
O O 0.0106 0.0060 'International Tables Vol C Tables 4.2.6.8 and 6.1.1.4'

loop_
_geom_angle_atom_site_label_1
_geom_angle_atom_site_label_2
_geom_angle_atom_site_label_3
_geom_angle
N1 C1 C8 119.80(12)
N1 C1 C9 116.06(12)
C8 C1 C9 124.10(13)
O1 N1 C1 121.97(12)
O1 N1 C2 118.91(12)
C1 N1 C2 119.12(12)
C1 C8 C7 123.62(13)
C1 C8 C3 117.49(12)
C7 C8 C3 118.88(12)
N2 C3 C4 119.45(13)
N2 C3 C8 120.72(12)
C4 C3 C8 119.82(13)
C2 N2 C3 118.44(13)
N2 C2 N1 124.36(13)
N2 C2 H2B 117.8
N1 C2 H2B 117.8
C5 C4 C3 119.88(15)
C5 C4 H4A 120.1
C3 C4 H4A 120.1
C14 C21 C10 119.30(14)
C14 C21 C9 121.46(12)
C10 C21 C9 119.24(13)
C6 C7 C8 119.75(15)
C6 C7 H7A 120.1
C8 C7 H7A 120.1
C11 C10 C21 119.89(16)
C11 C10 H10A 120.1
C21 C10 H10A 120.1
O2 C9 C21 123.75(13)
O2 C9 C1 118.09(13)
C21 C9 C1 118.15(12)
C4 C5 C6 120.69(15)
C4 C5 H5A 119.7
C6 C5 H5A 119.7
C13 C14 C21 120.16(15)
C13 C14 H14A 119.9
C21 C14 H14A 119.9
C7 C6 C5 120.97(15)
C7 C6 H6A 119.5
C5 C6 H6A 119.5
C11 C12 C13 120.71(16)
C11 C12 H12A 119.6
C13 C12 H12A 119.6
C12 C13 C14 119.93(17)
C12 C13 H13A 120.0
C14 C13 H13A 120.0
C12 C11 C10 120.00(16)
C12 C11 H11A 120.0
C10 C11 H11A 120.0

loop_
_geom_bond_atom_site_label_1
_geom_bond_atom_site_label_2
_geom_bond_distance
C1 N1 1.3288(18)
C1 C8 1.4076(18)
C1 C9 1.5178(19)
N1 O1 1.3003(15)
N1 C2 1.3951(19)
C8 C7 1.4084(19)
C8 C3 1.4158(19)
C3 N2 1.3725(18)
C3 C4 1.398(2)
N2 C2 1.282(2)
C2 H2B 0.9300
C4 C5 1.359(2)
C4 H4A 0.9300
C21 C14 1.384(2)
C21 C10 1.392(2)
C21 C9 1.471(2)
C7 C6 1.362(2)
C7 H7A 0.9300
C10 C11 1.382(2)
C10 H10A 0.9300
C9 O2 1.2092(19)
C5 C6 1.397(3)
C5 H5A 0.9300
C14 C13 1.380(2)
C14 H14A 0.9300
C6 H6A 0.9300
C12 C11 1.368(3)
C12 C13 1.370(3)
C12 H12A 0.9300
C13 H13A 0.9300
C11 H11A 0.9300
